data_4028305
loop_
_publ_author_name
'Ming-Chang P. Yeh'
'Chia-Jung Liang'
'Tzu-Lin Huang'
'Hsiao-Ju Hsu'
'Yu-Shuo Tsau'

_publ_section_title
;
 Transition-Metal-Free Carbofluorination of TBS-Protected
 Nitrogen-Containing Cyclic Enynols: Synthesis of Fluorinated Azabicycles
;
_journal_name_full 'Journal of Organic Chemistry'
_journal_page_first 5521
_journal_page_last 5529
_journal_paper_doi 10.1021/jo400634c
_journal_volume 78
_journal_year 2013
_chemical_formula_moiety 'C24 H26 F N O2 S'
_chemical_formula_sum 'C24 H26 F N O2 S'
_chemical_formula_weight 411.52
_chemical_name_systematic
;
 ?
;
_space_group_IT_number 14
_symmetry_cell_setting monoclinic
_symmetry_space_group_name_Hall '-P 2ybc'
_symmetry_space_group_name_H-M 'P 1 21/c 1'
_atom_sites_solution_hydrogens geom
_atom_sites_solution_primary direct
_atom_sites_solution_secondary difmap
_audit_creation_method SHELXL-97
_cell_angle_alpha 90.00
_cell_angle_beta 95.688(8)
_cell_angle_gamma 90.00
_cell_formula_units_Z 4
_cell_length_a 13.710(7)
_cell_length_b 6.124(3)
_cell_length_c 25.121(13)
_cell_measurement_reflns_used 0
_cell_measurement_temperature 200(2)
_cell_measurement_theta_max 0
_cell_measurement_theta_min 0
_cell_volume 2098.8(18)
_computing_molecular_graphics 'Ortep-3 for Windows (Farrugia, 1997)'
_computing_publication_material 'WinGX publication routines (Farrugia, 1999)'
_computing_structure_refinement 'SHELXL-97 (Sheldrick, 1997)'
_computing_structure_solution 'SHELXS-86 (Sheldrick, 1986)'
_diffrn_ambient_temperature 200(2)
_diffrn_measured_fraction_theta_full 0.994
_diffrn_measured_fraction_theta_max 0.994
_diffrn_radiation_monochromator graphite
_diffrn_radiation_source 'fine-focus sealed tube'
_diffrn_radiation_type MoK\a
_diffrn_radiation_wavelength 0.71073
_diffrn_reflns_av_R_equivalents 0.1039
_diffrn_reflns_av_sigmaI/netI 0.1341
_diffrn_reflns_limit_h_max 16
_diffrn_reflns_limit_h_min -16
_diffrn_reflns_limit_k_max 6
_diffrn_reflns_limit_k_min -7
_diffrn_reflns_limit_l_max 29
_diffrn_reflns_limit_l_min -29
_diffrn_reflns_number 13215
_diffrn_reflns_theta_full 25.04
_diffrn_reflns_theta_max 25.04
_diffrn_reflns_theta_min 1.49
_exptl_absorpt_coefficient_mu 0.183
_exptl_absorpt_correction_T_max 0.9963
_exptl_absorpt_correction_T_min 0.9337
_exptl_absorpt_correction_type multi-scan
_exptl_crystal_colour colorless
_exptl_crystal_density_diffrn 1.302
_exptl_crystal_description prism
_exptl_crystal_F_000 872
_exptl_crystal_size_max 0.38
_exptl_crystal_size_mid 0.13
_exptl_crystal_size_min 0.02
_refine_diff_density_max 0.455
_refine_diff_density_min -0.586
_refine_diff_density_rms 0.142
_refine_ls_extinction_method none
_refine_ls_goodness_of_fit_ref 0.986
_refine_ls_hydrogen_treatment constr
_refine_ls_matrix_type full
_refine_ls_number_parameters 262
_refine_ls_number_reflns 3690
_refine_ls_number_restraints 0
_refine_ls_restrained_S_all 0.986
_refine_ls_R_factor_all 0.1653
_refine_ls_R_factor_gt 0.0630
_refine_ls_shift/su_max 0.000
_refine_ls_shift/su_mean 0.000
_refine_ls_structure_factor_coef Fsqd
_refine_ls_weighting_details 'calc w=1/[\s^2^(Fo^2^)+(0.1147P)^2^+0.0000P] where P=(Fo^2^+2Fc^2^)/3'
_refine_ls_weighting_scheme calc
_refine_ls_wR_factor_gt 0.1542
_refine_ls_wR_factor_ref 0.2339
_reflns_number_gt 1741
_reflns_number_total 3690
_reflns_threshold_expression >2sigma(I)
_cod_data_source_file jo400634c_si_002.cif
_cod_data_source_block ch14438
_cod_original_cell_volume 2098.9(18)
_cod_original_sg_symbol_H-M 'P 21/c'
_cod_database_code 4028305

loop_
_symmetry_equiv_pos_as_xyz
'x, y, z'
'-x, y+1/2, -z+1/2'
'-x, -y, -z'
'x, -y-1/2, z-1/2'

loop_
_atom_site_label
_atom_site_type_symbol
_atom_site_fract_x
_atom_site_fract_y
_atom_site_fract_z
_atom_site_U_iso_or_equiv
_atom_site_adp_type
_atom_site_occupancy
_atom_site_symmetry_multiplicity
_atom_site_calc_flag
_atom_site_refinement_flags
C1 C 0.9457(4) 0.9140(9) 0.1558(2) 0.0303(13) Uani 1 1 d .
C2 C 0.8816(4) 1.0454(9) 0.1811(2) 0.0354(14) Uani 1 1 d .
H2 H 0.8675 1.1893 0.1685 0.043 Uiso 1 1 calc R
C3 C 0.8384(4) 0.9662(10) 0.2248(2) 0.0408(15) Uani 1 1 d .
H3 H 0.7950 1.0573 0.2419 0.049 Uiso 1 1 calc R
C4 C 0.8572(4) 0.7563(10) 0.2440(2) 0.0408(15) Uani 1 1 d .
C5 C 0.8077(4) 0.6705(11) 0.2912(2) 0.0589(19) Uani 1 1 d .
H5A H 0.8292 0.5202 0.2990 0.088 Uiso 1 1 calc R
H5B H 0.7364 0.6732 0.2825 0.088 Uiso 1 1 calc R
H5C H 0.8256 0.7626 0.3226 0.088 Uiso 1 1 calc R
C6 C 0.9215(4) 0.6264(9) 0.2184(2) 0.0388(14) Uani 1 1 d .
H6 H 0.9357 0.4828 0.2312 0.047 Uiso 1 1 calc R
C7 C 0.9658(4) 0.7032(9) 0.1741(2) 0.0373(14) Uani 1 1 d .
H7 H 1.0091 0.6122 0.1568 0.045 Uiso 1 1 calc R
C8 C 0.8256(4) 1.0776(9) 0.0357(2) 0.0358(14) Uani 1 1 d .
H8A H 0.8106 1.1023 -0.0032 0.043 Uiso 1 1 calc R
H8B H 0.8328 1.2214 0.0536 0.043 Uiso 1 1 calc R
C9 C 0.7430(4) 0.9500(8) 0.0573(2) 0.0315(13) Uani 1 1 d .
C10 C 0.6892(4) 1.0330(9) 0.0935(2) 0.0354(14) Uani 1 1 d .
C11 C 0.6133(4) 0.9335(9) 0.1233(2) 0.0337(14) Uani 1 1 d .
C12 C 0.5236(4) 1.0407(9) 0.1266(2) 0.0414(15) Uani 1 1 d .
H12 H 0.5115 1.1775 0.1093 0.050 Uiso 1 1 calc R
C13 C 0.4528(4) 0.9464(10) 0.1551(2) 0.0486(17) Uani 1 1 d .
H13 H 0.3923 1.0203 0.1570 0.058 Uiso 1 1 calc R
C14 C 0.4680(4) 0.7476(11) 0.1807(2) 0.0442(16) Uani 1 1 d .
C15 C 0.3895(5) 0.6459(11) 0.2116(2) 0.0603(19) Uani 1 1 d .
H15A H 0.4135 0.5070 0.2272 0.090 Uiso 1 1 calc R
H15B H 0.3302 0.6200 0.1873 0.090 Uiso 1 1 calc R
H15C H 0.3743 0.7453 0.2402 0.090 Uiso 1 1 calc R
C16 C 0.5564(4) 0.6425(10) 0.1776(2) 0.0447(16) Uani 1 1 d .
H16 H 0.5684 0.5059 0.1949 0.054 Uiso 1 1 calc R
C17 C 0.6280(4) 0.7357(9) 0.1491(2) 0.0405(15) Uani 1 1 d .
H17 H 0.6884 0.6612 0.1475 0.049 Uiso 1 1 calc R
C18 C 0.7265(4) 0.7238(9) 0.0329(2) 0.0340(14) Uani 1 1 d .
H18 H 0.7222 0.6160 0.0624 0.041 Uiso 1 1 calc R
C19 C 0.6313(4) 0.7144(10) -0.0043(2) 0.0467(16) Uani 1 1 d .
H19A H 0.5746 0.7258 0.0171 0.056 Uiso 1 1 calc R
H19B H 0.6287 0.8392 -0.0294 0.056 Uiso 1 1 calc R
C20 C 0.6253(4) 0.5010(10) -0.0357(2) 0.0522(17) Uani 1 1 d .
H20A H 0.6300 0.3763 -0.0105 0.063 Uiso 1 1 calc R
H20B H 0.5613 0.4920 -0.0576 0.063 Uiso 1 1 calc R
C21 C 0.7075(4) 0.4874(10) -0.0718(2) 0.0499(16) Uani 1 1 d .
H21A H 0.7145 0.3343 -0.0834 0.060 Uiso 1 1 calc R
H21B H 0.6904 0.5775 -0.1040 0.060 Uiso 1 1 calc R
C22 C 0.8034(4) 0.5648(9) -0.0440(2) 0.0379(14) Uani 1 1 d .
H22 H 0.8608 0.5400 -0.0614 0.046 Uiso 1 1 calc R
C23 C 0.8138(4) 0.6649(8) 0.0029(2) 0.0308(13) Uani 1 1 d .
C24 C 0.9136(4) 0.7169(9) 0.0297(2) 0.0378(14) Uani 1 1 d .
H24A H 0.9278 0.6229 0.0616 0.045 Uiso 1 1 calc R
H24B H 0.9637 0.6873 0.0048 0.045 Uiso 1 1 calc R
F1 F 0.7035(2) 1.2506(5) 0.10797(13) 0.0473(9) Uani 1 1 d .
N1 N 0.9181(3) 0.9507(7) 0.04597(16) 0.0323(11) Uani 1 1 d .
O1 O 0.9976(3) 1.2465(6) 0.10196(15) 0.0432(10) Uani 1 1 d .
O2 O 1.0824(2) 0.8920(6) 0.09203(14) 0.0408(10) Uani 1 1 d .
S1 S 0.99430(10) 1.0118(2) 0.09779(5) 0.0354(4) Uani 1 1 d .

loop_
_atom_site_aniso_label
_atom_site_aniso_U_11
_atom_site_aniso_U_22
_atom_site_aniso_U_33
_atom_site_aniso_U_23
_atom_site_aniso_U_13
_atom_site_aniso_U_12
C1 0.032(3) 0.025(3) 0.034(3) -0.006(2) 0.006(3) -0.004(3)
C2 0.040(3) 0.028(3) 0.039(3) 0.002(3) 0.005(3) 0.005(3)
C3 0.037(3) 0.047(4) 0.039(3) -0.003(3) 0.010(3) 0.007(3)
C4 0.034(3) 0.050(4) 0.038(3) 0.001(3) 0.003(3) 0.001(3)
C5 0.052(4) 0.081(5) 0.045(4) 0.020(4) 0.011(3) -0.006(4)
C6 0.044(3) 0.030(4) 0.042(3) 0.004(3) -0.002(3) -0.008(3)
C7 0.044(3) 0.031(4) 0.037(3) -0.007(3) 0.006(3) 0.001(3)
C8 0.033(3) 0.033(3) 0.042(3) 0.003(3) 0.008(3) 0.003(3)
C9 0.033(3) 0.023(3) 0.040(3) 0.007(3) 0.009(3) 0.003(3)
C10 0.035(3) 0.026(3) 0.046(3) 0.002(3) 0.007(3) -0.004(3)
C11 0.035(3) 0.029(3) 0.038(3) -0.003(3) 0.009(3) 0.001(3)
C12 0.044(3) 0.036(4) 0.046(3) 0.003(3) 0.013(3) 0.007(3)
C13 0.040(3) 0.055(5) 0.054(4) -0.003(3) 0.015(3) 0.002(3)
C14 0.043(4) 0.055(5) 0.036(3) -0.008(3) 0.010(3) -0.017(3)
C15 0.058(4) 0.080(5) 0.046(4) -0.006(4) 0.018(3) -0.023(4)
C16 0.053(4) 0.042(4) 0.041(3) 0.005(3) 0.012(3) -0.009(3)
C17 0.044(4) 0.037(4) 0.042(3) -0.001(3) 0.008(3) 0.007(3)
C18 0.040(3) 0.026(3) 0.036(3) 0.005(3) 0.005(3) -0.006(3)
C19 0.039(4) 0.047(4) 0.055(4) -0.004(3) 0.009(3) -0.006(3)
C20 0.042(4) 0.057(5) 0.056(4) -0.006(4) -0.004(3) -0.015(3)
C21 0.059(4) 0.053(4) 0.037(3) -0.010(3) 0.002(3) -0.009(4)
C22 0.044(3) 0.035(4) 0.036(3) 0.002(3) 0.009(3) -0.008(3)
C23 0.039(3) 0.026(3) 0.028(3) 0.001(2) 0.007(3) -0.001(3)
C24 0.041(3) 0.032(4) 0.042(3) -0.003(3) 0.008(3) 0.002(3)
F1 0.052(2) 0.028(2) 0.065(2) 0.0019(16) 0.0179(18) 0.0011(16)
N1 0.034(3) 0.028(3) 0.034(2) -0.002(2) 0.005(2) -0.004(2)
O1 0.049(2) 0.029(2) 0.054(2) -0.0052(19) 0.016(2) -0.0117(19)
O2 0.028(2) 0.051(3) 0.045(2) -0.0052(19) 0.0137(19) 0.0069(19)
S1 0.0357(8) 0.0343(9) 0.0379(8) -0.0036(7) 0.0113(6) -0.0050(7)

loop_
_atom_type_symbol
_atom_type_description
_atom_type_scat_dispersion_real
_atom_type_scat_dispersion_imag
_atom_type_scat_source
C C 0.0033 0.0016 'International Tables Vol C Tables 4.2.6.8 and 6.1.1.4'
N N 0.0061 0.0033 'International Tables Vol C Tables 4.2.6.8 and 6.1.1.4'
O O 0.0106 0.0060 'International Tables Vol C Tables 4.2.6.8 and 6.1.1.4'
F F 0.0171 0.0103 'International Tables Vol C Tables 4.2.6.8 and 6.1.1.4'
S S 0.1246 0.1234 'International Tables Vol C Tables 4.2.6.8 and 6.1.1.4'
H H 0.0000 0.0000 'International Tables Vol C Tables 4.2.6.8 and 6.1.1.4'

loop_
_geom_angle_atom_site_label_1
_geom_angle_atom_site_label_2
_geom_angle_atom_site_label_3
_geom_angle
C2 C1 C7 119.9(5)
C2 C1 S1 119.2(4)
C7 C1 S1 120.7(4)
C3 C2 C1 119.9(5)
C3 C2 H2 120.0
C1 C2 H2 120.0
C2 C3 C4 121.3(5)
C2 C3 H3 119.3
C4 C3 H3 119.3
C3 C4 C6 118.2(5)
C3 C4 C5 120.7(5)
C6 C4 C5 121.1(6)
C4 C5 H5A 109.5
C4 C5 H5B 109.5
H5A C5 H5B 109.5
C4 C5 H5C 109.5
H5A C5 H5C 109.5
H5B C5 H5C 109.5
C4 C6 C7 121.3(5)
C4 C6 H6 119.3
C7 C6 H6 119.3
C1 C7 C6 119.3(5)
C1 C7 H7 120.4
C6 C7 H7 120.4
N1 C8 C9 108.8(4)
N1 C8 H8A 109.9
C9 C8 H8A 109.9
N1 C8 H8B 109.9
C9 C8 H8B 109.9
H8A C8 H8B 108.3
C10 C9 C8 122.1(5)
C10 C9 C18 123.6(5)
C8 C9 C18 114.2(4)
C9 C10 F1 118.2(4)
C9 C10 C11 131.2(5)
F1 C10 C11 110.7(4)
C17 C11 C12 118.1(5)
C17 C11 C10 121.7(5)
C12 C11 C10 120.2(5)
C13 C12 C11 119.8(6)
C13 C12 H12 120.1
C11 C12 H12 120.1
C14 C13 C12 121.7(6)
C14 C13 H13 119.2
C12 C13 H13 119.2
C13 C14 C16 118.5(5)
C13 C14 C15 121.1(6)
C16 C14 C15 120.4(6)
C14 C15 H15A 109.5
C14 C15 H15B 109.5
H15A C15 H15B 109.5
C14 C15 H15C 109.5
H15A C15 H15C 109.5
H15B C15 H15C 109.5
C14 C16 C17 120.3(6)
C14 C16 H16 119.8
C17 C16 H16 119.8
C11 C17 C16 121.6(5)
C11 C17 H17 119.2
C16 C17 H17 119.2
C23 C18 C9 108.8(4)
C23 C18 C19 110.9(4)
C9 C18 C19 111.3(4)
C23 C18 H18 108.6
C9 C18 H18 108.6
C19 C18 H18 108.6
C20 C19 C18 110.3(5)
C20 C19 H19A 109.6
C18 C19 H19A 109.6
C20 C19 H19B 109.6
C18 C19 H19B 109.6
H19A C19 H19B 108.1
C21 C20 C19 110.5(5)
C21 C20 H20A 109.5
C19 C20 H20A 109.5
C21 C20 H20B 109.5
C19 C20 H20B 109.5
H20A C20 H20B 108.1
C22 C21 C20 111.9(5)
C22 C21 H21A 109.2
C20 C21 H21A 109.2
C22 C21 H21B 109.2
C20 C21 H21B 109.2
H21A C21 H21B 107.9
C23 C22 C21 124.9(5)
C23 C22 H22 117.6
C21 C22 H22 117.6
C22 C23 C24 120.8(5)
C22 C23 C18 122.0(5)
C24 C23 C18 117.2(4)
N1 C24 C23 109.8(4)
N1 C24 H24A 109.7
C23 C24 H24A 109.7
N1 C24 H24B 109.7
C23 C24 H24B 109.7
H24A C24 H24B 108.2
C8 N1 C24 116.3(4)
C8 N1 S1 119.1(3)
C24 N1 S1 116.5(3)
O2 S1 O1 119.8(2)
O2 S1 N1 106.4(2)
O1 S1 N1 107.5(2)
O2 S1 C1 107.5(2)
O1 S1 C1 106.9(2)
N1 S1 C1 108.5(2)

loop_
_geom_bond_atom_site_label_1
_geom_bond_atom_site_label_2
_geom_bond_distance
C1 C2 1.392(7)
C1 C7 1.389(7)
C1 S1 1.765(5)
C2 C3 1.385(7)
C2 H2 0.9500
C3 C4 1.388(8)
C3 H3 0.9500
C4 C6 1.391(7)
C4 C5 1.518(7)
C5 H5A 0.9800
C5 H5B 0.9800
C5 H5C 0.9800
C6 C7 1.400(7)
C6 H6 0.9500
C7 H7 0.9500
C8 N1 1.488(6)
C8 C9 1.519(6)
C8 H8A 0.9900
C8 H8B 0.9900
C9 C10 1.329(7)
C9 C18 1.523(7)
C10 F1 1.390(6)
C10 C11 1.473(7)
C11 C17 1.379(7)
C11 C12 1.403(7)
C12 C13 1.388(7)
C12 H12 0.9500
C13 C14 1.383(8)
C13 H13 0.9500
C14 C16 1.381(8)
C14 C15 1.521(7)
C15 H15A 0.9800
C15 H15B 0.9800
C15 H15C 0.9800
C16 C17 1.393(7)
C16 H16 0.9500
C17 H17 0.9500
C18 C23 1.519(7)
C18 C19 1.528(8)
C18 H18 1.0000
C19 C20 1.524(8)
C19 H19A 0.9900
C19 H19B 0.9900
C20 C21 1.517(7)
C20 H20A 0.9900
C20 H20B 0.9900
C21 C22 1.503(8)
C21 H21A 0.9900
C21 H21B 0.9900
C22 C23 1.324(7)
C22 H22 0.9500
C23 C24 1.497(7)
C24 N1 1.489(6)
C24 H24A 0.9900
C24 H24B 0.9900
N1 S1 1.630(4)
O1 S1 1.442(4)
O2 S1 1.433(3)

loop_
_geom_torsion_atom_site_label_1
_geom_torsion_atom_site_label_2
_geom_torsion_atom_site_label_3
_geom_torsion_atom_site_label_4
_geom_torsion
C7 C1 C2 C3 0.3(8)
S1 C1 C2 C3 176.2(4)
C1 C2 C3 C4 -0.3(8)
C2 C3 C4 C6 0.4(8)
C2 C3 C4 C5 -178.8(5)
C3 C4 C6 C7 -0.5(8)
C5 C4 C6 C7 178.7(5)
C2 C1 C7 C6 -0.5(8)
S1 C1 C7 C6 -176.3(4)
C4 C6 C7 C1 0.6(8)
N1 C8 C9 C10 122.5(5)
N1 C8 C9 C18 -58.7(6)
C8 C9 C10 F1 6.3(8)
C18 C9 C10 F1 -172.3(5)
C8 C9 C10 C11 -173.4(5)
C18 C9 C10 C11 8.0(9)
C9 C10 C11 C17 48.6(9)
F1 C10 C11 C17 -131.1(5)
C9 C10 C11 C12 -132.2(6)
F1 C10 C11 C12 48.1(7)
C17 C11 C12 C13 -0.2(8)
C10 C11 C12 C13 -179.5(5)
C11 C12 C13 C14 0.0(9)
C12 C13 C14 C16 0.1(9)
C12 C13 C14 C15 -179.8(5)
C13 C14 C16 C17 -0.1(9)
C15 C14 C16 C17 179.8(5)
C12 C11 C17 C16 0.3(8)
C10 C11 C17 C16 179.6(5)
C14 C16 C17 C11 -0.1(9)
C10 C9 C18 C23 -167.6(5)
C8 C9 C18 C23 13.6(6)
C10 C9 C18 C19 69.9(7)
C8 C9 C18 C19 -108.8(5)
C23 C18 C19 C20 48.7(6)
C9 C18 C19 C20 170.0(4)
C18 C19 C20 C21 -63.3(6)
C19 C20 C21 C22 42.4(7)
C20 C21 C22 C23 -10.0(8)
C21 C22 C23 C24 174.2(5)
C21 C22 C23 C18 -3.4(9)
C9 C18 C23 C22 -139.2(5)
C19 C18 C23 C22 -16.5(7)
C9 C18 C23 C24 43.2(6)
C19 C18 C23 C24 165.9(5)
C22 C23 C24 N1 129.6(5)
C18 C23 C24 N1 -52.8(6)
C9 C8 N1 C24 49.4(6)
C9 C8 N1 S1 -98.2(5)
C23 C24 N1 C8 3.1(6)
C23 C24 N1 S1 151.6(3)
C8 N1 S1 O2 -170.0(3)
C24 N1 S1 O2 42.5(4)
C8 N1 S1 O1 -40.5(4)
C24 N1 S1 O1 171.9(3)
C8 N1 S1 C1 74.7(4)
C24 N1 S1 C1 -72.9(4)
C2 C1 S1 O2 158.1(4)
C7 C1 S1 O2 -26.0(5)
C2 C1 S1 O1 28.3(5)
C7 C1 S1 O1 -155.8(4)
C2 C1 S1 N1 -87.2(5)
C7 C1 S1 N1 88.6(5)
